data_4081879
loop_
_publ_author_name
'Jiang, Yanfeng'
'Huang, Wenjing'
'Schmalle, Helmut W.'
'Blacque, Olivier'
'Fox, Thomas'
'Berke, Heinz'

_publ_section_title
;
 Efficient Lewis Acid Promoted Alkene Hydrogenations Using Dinitrosyl
 Rhenium(&#x2212;I) Hydride Catalysts
;
_journal_issue 23
_journal_name_full Organometallics
_journal_page_first 7043
_journal_paper_doi 10.1021/om400733u
_journal_volume 32
_journal_year 2013
_chemical_formula_moiety 'C54 H67 B F15 N2 O2 P2 Re, C7 H8'
_chemical_formula_sum 'C61 H75 B F15 N2 O2 P2 Re'
_chemical_formula_weight 1412.18
_chemical_name_systematic
'Hydrido{nitroso[tris(perfluorophenyl)borane-\k<i>N</i>]}{bis[triscyclohexylphosphane]rhenium toluene solvate'
_space_group_IT_number 14
_symmetry_cell_setting monoclinic
_symmetry_space_group_name_Hall '-P 2yn'
_symmetry_space_group_name_H-M 'P 1 21/n 1'
_atom_sites_solution_hydrogens geom
_atom_sites_solution_primary direct
_atom_sites_solution_secondary difmap
_audit_creation_method SHELXL-97
_cell_angle_alpha 90.00
_cell_angle_beta 108.725(13)
_cell_angle_gamma 90.00
_cell_formula_units_Z 4
_cell_length_a 18.078(2)
_cell_length_b 19.245(2)
_cell_length_c 20.795(3)
_cell_measurement_reflns_used 7994
_cell_measurement_temperature 183(2)
_cell_measurement_theta_max 25.95
_cell_measurement_theta_min 2.5
_cell_volume 6851.9(15)
_computing_cell_refinement IPDS
_computing_data_collection ' IPDS [Stoe & Cie (1999). IPDS. Stoe & Cie, Darmstadt, Germany] '
_computing_data_reduction 'XRED (Stoe & Cie, 1999)'
_computing_molecular_graphics ' see manuscript'
_computing_publication_material
; publCIF [Westrip, S. P. (2010). <i>J. Appl. Cryst.</i> <b>43</b>, 920--925],
 WinGX [Farrugia, L. J. (1999). <i>J. Appl. Cryst.</i> <b>32</b>, 837--838]
;
_computing_structure_refinement 'SHELXL-97 [Sheldrick, 2008]'
_computing_structure_solution ' SHELXS-97 [Sheldrick, G. M. (2008). <i>Acta Cryst.</i> A<b>64</b>, 112--122]'
_diffrn_ambient_temperature 183(2)
_diffrn_measured_fraction_theta_full 1.000
_diffrn_measured_fraction_theta_max 0.977
_diffrn_measurement_device_type 'Stoe IPDS diffractometer'
_diffrn_measurement_method '\f rotation scan'
_diffrn_radiation_monochromator graphite
_diffrn_radiation_source 'fine-focus sealed tube'
_diffrn_radiation_type MoK\a
_diffrn_radiation_wavelength 0.71073
_diffrn_reflns_av_R_equivalents 0.1549
_diffrn_reflns_av_sigmaI/netI 0.0983
_diffrn_reflns_limit_h_max 20
_diffrn_reflns_limit_h_min -22
_diffrn_reflns_limit_k_max 23
_diffrn_reflns_limit_k_min 0
_diffrn_reflns_limit_l_max 25
_diffrn_reflns_limit_l_min 0
_diffrn_reflns_number 57194
_diffrn_reflns_theta_full 25.00
_diffrn_reflns_theta_max 25.97
_diffrn_reflns_theta_min 2.07
_diffrn_standards_decay_% 0
_exptl_absorpt_coefficient_mu 1.900
_exptl_absorpt_correction_T_max 0.574
_exptl_absorpt_correction_T_min 0.487
_exptl_absorpt_correction_type numerical
_exptl_absorpt_process_details
;
(Coppens, P., Leiserowitz, L. & Rabinovich, D. (1965). <i>Acta Cryst.</i>
<b>18</b>, 1035--1038).
;
_exptl_crystal_colour pale-yellow
_exptl_crystal_density_diffrn 1.369
_exptl_crystal_density_method 'not measured'
_exptl_crystal_description block
_exptl_crystal_F_000 2864
_exptl_crystal_size_max 0.58
_exptl_crystal_size_mid 0.44
_exptl_crystal_size_min 0.40
_refine_diff_density_max 1.735
_refine_diff_density_min -2.586
_refine_diff_density_rms 0.161
_refine_ls_extinction_method none
_refine_ls_goodness_of_fit_ref 0.983
_refine_ls_hydrogen_treatment mixed
_refine_ls_matrix_type full
_refine_ls_number_parameters 911
_refine_ls_number_reflns 13131
_refine_ls_number_restraints 499
_refine_ls_restrained_S_all 0.969
_refine_ls_R_factor_all 0.1105
_refine_ls_R_factor_gt 0.0681
_refine_ls_shift/su_max 0.001
_refine_ls_shift/su_mean 0.000
_refine_ls_structure_factor_coef Fsqd
_refine_ls_weighting_details 'calc w=1/[\s^2^(Fo^2^)+(0.1269P)^2^+0.0000P] where P=(Fo^2^+2Fc^2^)/3'
_refine_ls_weighting_scheme calc
_refine_ls_wR_factor_gt 0.1889
_refine_ls_wR_factor_ref 0.2054
_reflns_number_gt 7928
_reflns_number_total 13131
_reflns_threshold_expression >2sigma(I)
_cod_data_source_file om400733u_si_003.cif
_cod_data_source_block 2b
_cod_original_cell_volume 6851.8(15)
_cod_original_sg_symbol_H-M 'P 21/n'
_cod_database_code 4081879

loop_
_symmetry_equiv_pos_as_xyz
'x, y, z'
'-x+1/2, y+1/2, -z+1/2'
'-x, -y, -z'
'x-1/2, -y-1/2, z-1/2'

loop_
_atom_site_label
_atom_site_type_symbol
_atom_site_fract_x
_atom_site_fract_y
_atom_site_fract_z
_atom_site_U_iso_or_equiv
_atom_site_adp_type
_atom_site_occupancy
_atom_site_symmetry_multiplicity
_atom_site_calc_flag
_atom_site_refinement_flags
_atom_site_disorder_assembly
_atom_site_disorder_group
Re1 Re 0.63968(2) 0.11681(2) 0.884175(18) 0.03244(13) Uani 1 1 d . A .
P1 P 0.74405(14) 0.06075(13) 0.85268(12) 0.0355(5) Uani 1 1 d . . .
P2 P 0.61405(14) 0.17452(14) 0.97889(12) 0.0361(6) Uani 1 1 d . . .
N1 N 0.5865(5) 0.0401(4) 0.8868(4) 0.044(2) Uani 1 1 d . . .
O1 O 0.5388(5) -0.0078(5) 0.8781(5) 0.069(2) Uani 1 1 d . A .
N2 N 0.6117(4) 0.1844(4) 0.8237(4) 0.0399(19) Uani 1 1 d . . .
O2 O 0.6001(4) 0.2393(4) 0.7860(4) 0.056(2) Uani 1 1 d . A .
B1 B 0.5329(8) 0.2460(7) 0.7183(6) 0.051(3) Uani 1 1 d . . .
C1 C 0.5656(8) 0.2217(6) 0.6593(6) 0.059(3) Uani 1 1 d . A .
C2 C 0.6402(10) 0.2400(8) 0.6617(6) 0.072(4) Uani 1 1 d . . .
C3 C 0.6765(10) 0.2195(11) 0.6187(10) 0.103(6) Uani 1 1 d . A .
C4 C 0.6354(15) 0.1781(11) 0.5649(9) 0.111(8) Uani 1 1 d . . .
C5 C 0.5576(13) 0.1607(10) 0.5551(9) 0.104(6) Uani 1 1 d . A .
C6 C 0.5257(12) 0.1803(8) 0.6024(6) 0.082(5) Uani 1 1 d . . .
F1 F 0.6833(4) 0.2849(4) 0.7101(4) 0.076(2) Uani 1 1 d . A .
F2 F 0.7523(6) 0.2398(8) 0.6263(6) 0.150(5) Uani 1 1 d . . .
F3 F 0.6702(10) 0.1541(10) 0.5194(6) 0.223(9) Uani 1 1 d . A .
F4 F 0.5236(10) 0.1217(6) 0.5015(5) 0.168(7) Uani 1 1 d . . .
F5 F 0.4521(6) 0.1633(5) 0.5882(4) 0.086(2) Uani 1 1 d . A .
C7 C 0.5148(6) 0.3293(6) 0.7105(5) 0.045(3) Uani 1 1 d . A .
C8 C 0.5453(8) 0.3814(8) 0.7584(6) 0.068(4) Uani 1 1 d . . .
C9 C 0.5326(8) 0.4518(7) 0.7470(8) 0.067(3) Uani 1 1 d . A .
C10 C 0.4852(9) 0.4740(8) 0.6855(8) 0.072(4) Uani 1 1 d . . .
C11 C 0.4534(8) 0.4256(7) 0.6349(6) 0.065(3) Uani 1 1 d . A .
C12 C 0.4691(7) 0.3557(7) 0.6492(6) 0.055(3) Uani 1 1 d . . .
F6 F 0.5894(6) 0.3631(5) 0.8207(4) 0.105(3) Uani 1 1 d . A .
F7 F 0.5624(5) 0.4976(5) 0.7964(5) 0.100(3) Uani 1 1 d . . .
F8 F 0.4712(6) 0.5423(4) 0.6721(5) 0.110(3) Uani 1 1 d . A .
F9 F 0.4081(7) 0.4459(5) 0.5747(4) 0.116(4) Uani 1 1 d . . .
F10 F 0.4340(5) 0.3119(4) 0.5983(3) 0.078(2) Uani 1 1 d . A .
C13 C 0.4552(8) 0.2007(6) 0.7223(5) 0.058(3) Uani 1 1 d . A .
C14 C 0.4531(9) 0.1298(8) 0.7193(6) 0.072(4) Uani 1 1 d . . .
C15 C 0.3906(11) 0.0879(7) 0.7173(6) 0.075(4) Uani 1 1 d . A .
C16 C 0.3264(10) 0.1199(11) 0.7218(7) 0.093(5) Uani 1 1 d . . .
C17 C 0.3229(11) 0.1882(9) 0.7255(7) 0.090(5) Uani 1 1 d . A .
C18 C 0.3887(7) 0.2288(8) 0.7270(6) 0.059(3) Uani 1 1 d . . .
F11 F 0.5179(5) 0.0948(4) 0.7119(3) 0.079(2) Uani 1 1 d . A .
F12 F 0.3971(7) 0.0182(5) 0.7109(4) 0.123(4) Uani 1 1 d . . .
F13 F 0.2622(6) 0.0795(6) 0.7191(5) 0.134(5) Uani 1 1 d . A .
F14 F 0.2575(4) 0.2189(6) 0.7304(4) 0.102(3) Uani 1 1 d . . .
F15 F 0.3810(4) 0.2969(4) 0.7334(4) 0.071(2) Uani 1 1 d . A .
C19 C 0.7952(6) -0.0070(5) 0.9139(5) 0.044(2) Uani 1 1 d . . .
H19 H 0.8177 0.0188 0.9563 0.053 Uiso 1 1 calc R . .
C20 C 0.7435(7) -0.0613(8) 0.9319(9) 0.092(6) Uani 1 1 d . . .
H20A H 0.6998 -0.0384 0.9405 0.110 Uiso 1 1 calc R . .
H20B H 0.7228 -0.0927 0.8938 0.110 Uiso 1 1 calc R . .
C21 C 0.7888(7) -0.1024(7) 0.9937(8) 0.078(5) Uani 1 1 d . . .
H21A H 0.7558 -0.1392 1.0012 0.094 Uiso 1 1 calc R . .
H21B H 0.8024 -0.0721 1.0331 0.094 Uiso 1 1 calc R . .
C22 C 0.8638(7) -0.1345(7) 0.9871(8) 0.080(4) Uani 1 1 d . . .
H22A H 0.8947 -0.1534 1.0306 0.096 Uiso 1 1 calc R . .
H22B H 0.8500 -0.1725 0.9548 0.096 Uiso 1 1 calc R . .
C23 C 0.9117(7) -0.0835(7) 0.9643(7) 0.066(4) Uani 1 1 d . . .
H23A H 0.9533 -0.1081 0.9539 0.079 Uiso 1 1 calc R . .
H23B H 0.9358 -0.0518 1.0014 0.079 Uiso 1 1 calc R . .
C24 C 0.8656(6) -0.0413(6) 0.9022(5) 0.048(3) Uani 1 1 d . . .
H24A H 0.8990 -0.0059 0.8930 0.057 Uiso 1 1 calc R . .
H24B H 0.8481 -0.0716 0.8629 0.057 Uiso 1 1 calc R . .
C25 C 0.8246(5) 0.1208(5) 0.8535(5) 0.039(2) Uani 1 1 d . . .
H25 H 0.8602 0.0954 0.8350 0.047 Uiso 1 1 calc R . .
C26 C 0.8725(5) 0.1461(6) 0.9249(5) 0.042(2) Uani 1 1 d . . .
H26A H 0.8388 0.1710 0.9450 0.050 Uiso 1 1 calc R . .
H26B H 0.8943 0.1065 0.9535 0.050 Uiso 1 1 calc R . .
C27 C 0.9382(6) 0.1937(6) 0.9210(6) 0.055(3) Uani 1 1 d . . .
H27A H 0.9675 0.2095 0.9663 0.066 Uiso 1 1 calc R . .
H27B H 0.9735 0.1677 0.9035 0.066 Uiso 1 1 calc R . .
C28 C 0.9080(7) 0.2558(7) 0.8762(7) 0.071(4) Uani 1 1 d . . .
H28A H 0.9514 0.2842 0.8739 0.085 Uiso 1 1 calc R . .
H28B H 0.8752 0.2838 0.8949 0.085 Uiso 1 1 calc R . .
C29 C 0.8609(8) 0.2307(7) 0.8054(7) 0.074(4) Uani 1 1 d . . .
H29A H 0.8950 0.2056 0.7858 0.089 Uiso 1 1 calc R . .
H29B H 0.8402 0.2705 0.7767 0.089 Uiso 1 1 calc R . .
C30 C 0.7933(6) 0.1833(7) 0.8069(6) 0.058(3) Uani 1 1 d . . .
H30A H 0.7569 0.2092 0.8233 0.069 Uiso 1 1 calc R . .
H30B H 0.7655 0.1671 0.7614 0.069 Uiso 1 1 calc R . .
C31 C 0.7074(6) 0.0277(6) 0.7639(5) 0.049(3) Uani 1 1 d . . .
H31 H 0.6786 0.0668 0.7372 0.058 Uiso 1 1 calc R . .
C32 C 0.6473(7) -0.0305(7) 0.7528(6) 0.064(3) Uani 1 1 d . . .
H32A H 0.6729 -0.0722 0.7754 0.077 Uiso 1 1 calc R . .
H32B H 0.6080 -0.0173 0.7733 0.077 Uiso 1 1 calc R . .
C33 C 0.6076(8) -0.0458(10) 0.6778(8) 0.099(6) Uani 1 1 d . . .
H33A H 0.5784 -0.0054 0.6557 0.119 Uiso 1 1 calc R . .
H33B H 0.5713 -0.0841 0.6728 0.119 Uiso 1 1 calc R . .
C34 C 0.6706(9) -0.0650(9) 0.6436(7) 0.092(5) Uani 1 1 d . . .
H34A H 0.6973 -0.1075 0.6632 0.111 Uiso 1 1 calc R . .
H34B H 0.6459 -0.0723 0.5953 0.111 Uiso 1 1 calc R . .
C35 C 0.7276(8) -0.0063(8) 0.6555(6) 0.071(4) Uani 1 1 d . . .
H35A H 0.7004 0.0351 0.6335 0.085 Uiso 1 1 calc R . .
H35B H 0.7671 -0.0175 0.6347 0.085 Uiso 1 1 calc R . .
C36 C 0.7676(7) 0.0091(7) 0.7307(6) 0.059(3) Uani 1 1 d . . .
H36A H 0.7968 -0.0314 0.7528 0.071 Uiso 1 1 calc R . .
H36B H 0.8040 0.0473 0.7355 0.071 Uiso 1 1 calc R . .
C37 C 0.6507(5) 0.2647(5) 0.9853(5) 0.043(2) Uani 1 1 d . A .
H37 H 0.6177 0.2882 0.9444 0.052 Uiso 1 1 calc R . .
C38 C 0.6434(7) 0.3072(7) 1.0442(7) 0.074(4) Uani 1 1 d . . .
H38A H 0.5901 0.3038 1.0449 0.089 Uiso 1 1 calc R A .
H38B H 0.6773 0.2874 1.0862 0.089 Uiso 1 1 calc R . .
C39 C 0.6638(10) 0.3830(8) 1.0417(11) 0.108(6) Uani 1 1 d . A .
H39A H 0.6618 0.4065 1.0824 0.129 Uiso 1 1 calc R . .
H39B H 0.6267 0.4051 1.0027 0.129 Uiso 1 1 calc R . .
C40 C 0.7471(7) 0.3879(7) 1.0365(8) 0.071(4) Uani 1 1 d . . .
H40A H 0.7591 0.4361 1.0304 0.085 Uiso 1 1 calc R A .
H40B H 0.7846 0.3715 1.0785 0.085 Uiso 1 1 calc R . .
C41 C 0.7549(7) 0.3461(6) 0.9788(5) 0.057(3) Uani 1 1 d . A .
H41A H 0.8083 0.3489 0.9784 0.068 Uiso 1 1 calc R . .
H41B H 0.7212 0.3656 0.9365 0.068 Uiso 1 1 calc R . .
C42 C 0.7338(6) 0.2716(6) 0.9831(6) 0.046(2) Uani 1 1 d . . .
H42A H 0.7699 0.2510 1.0237 0.055 Uiso 1 1 calc R A .
H42B H 0.7384 0.2467 0.9441 0.055 Uiso 1 1 calc R . .
C43 C 0.5083(6) 0.1809(7) 0.9678(6) 0.056(2) Uani 1 1 d U A .
H43 H 0.5045 0.2048 1.0083 0.067 Uiso 1 1 calc R . .
C44 C 0.4693(7) 0.1117(8) 0.9657(7) 0.072(2) Uani 1 1 d U . .
H44A H 0.4983 0.0839 1.0044 0.086 Uiso 1 1 calc R A .
H44B H 0.4676 0.0870 0.9246 0.086 Uiso 1 1 calc R . .
C45 C 0.3868(8) 0.1245(8) 0.9672(7) 0.080(2) Uani 1 1 d U A .
H45A H 0.3891 0.1470 1.0096 0.096 Uiso 1 1 calc R . .
H45B H 0.3600 0.0804 0.9650 0.096 Uiso 1 1 calc R . .
C46 C 0.3384(8) 0.1731(8) 0.9039(7) 0.081(3) Uani 1 1 d U . .
H46A H 0.3285 0.1473 0.8619 0.098 Uiso 1 1 calc R A .
H46B H 0.2884 0.1853 0.9087 0.098 Uiso 1 1 calc R . .
C47 C 0.3795(7) 0.2334(8) 0.9007(7) 0.073(2) Uani 1 1 d U A .
H47A H 0.3759 0.2641 0.9366 0.087 Uiso 1 1 calc R . .
H47B H 0.3528 0.2562 0.8579 0.087 Uiso 1 1 calc R . .
C48 C 0.4639(6) 0.2269(7) 0.9066(6) 0.061(2) Uani 1 1 d U . .
H48A H 0.4874 0.2727 0.9120 0.073 Uiso 1 1 calc R A .
H48B H 0.4682 0.2067 0.8652 0.073 Uiso 1 1 calc R . .
C55 C 0.3874(7) 0.4287(7) 0.9052(8) 0.078(5) Uani 0.542(8) 1 d PGDU . .
C56 C 0.3085(6) 0.4246(7) 0.8986(7) 0.071(5) Uani 0.542(8) 1 d PGDU . .
H56 H 0.2711 0.4266 0.8558 0.085 Uiso 0.542(8) 1 calc PR . .
C57 C 0.2855(6) 0.4174(7) 0.9560(9) 0.083(5) Uani 0.542(8) 1 d PGU . .
H57 H 0.2328 0.4146 0.9515 0.099 Uiso 0.542(8) 1 calc PR . .
C58 C 0.3415(10) 0.4143(8) 1.0200(8) 0.095(6) Uani 0.542(8) 1 d PGU . .
H58 H 0.3261 0.4094 1.0583 0.114 Uiso 0.542(8) 1 calc PR . .
C59 C 0.4203(8) 0.4184(8) 1.0266(7) 0.097(6) Uani 0.542(8) 1 d PGU . .
H59 H 0.4577 0.4164 1.0694 0.117 Uiso 0.542(8) 1 calc PR . .
C60 C 0.4433(6) 0.4256(7) 0.9692(9) 0.076(5) Uani 0.542(8) 1 d PGDU . .
H60 H 0.4960 0.4284 0.9737 0.091 Uiso 0.542(8) 1 calc PR . .
C61 C 0.4124(14) 0.4371(14) 0.8455(11) 0.092(7) Uani 0.542(8) 1 d PDU . .
H61A H 0.4684 0.4397 0.8594 0.138 Uiso 0.542(8) 1 calc PR . .
H61B H 0.3905 0.4790 0.8221 0.138 Uiso 0.542(8) 1 calc PR . .
H61C H 0.3948 0.3981 0.8158 0.138 Uiso 0.542(8) 1 calc PR . .
C62 C 0.0673(12) 0.2812(13) 0.7769(10) 0.114(7) Uani 0.458(8) 1 d PGDU . .
C63 C 0.0696(13) 0.2134(12) 0.7546(12) 0.111(7) Uani 0.458(8) 1 d PGDU . .
H63 H 0.1070 0.1826 0.7805 0.134 Uiso 0.458(8) 1 calc PR . .
C64 C 0.0161(15) 0.1917(11) 0.6936(13) 0.115(7) Uani 0.458(8) 1 d PGU . .
H64 H 0.0177 0.1463 0.6786 0.138 Uiso 0.458(8) 1 calc PR . .
C65 C -0.0397(13) 0.2378(15) 0.6549(10) 0.113(7) Uani 0.458(8) 1 d PGU . .
H65 H -0.0755 0.2232 0.6141 0.136 Uiso 0.458(8) 1 calc PR . .
C66 C -0.0421(11) 0.3056(14) 0.6772(11) 0.101(7) Uani 0.458(8) 1 d PGU . .
H66 H -0.0795 0.3364 0.6513 0.122 Uiso 0.458(8) 1 calc PR . .
C67 C 0.0114(14) 0.3273(11) 0.7382(12) 0.103(7) Uani 0.458(8) 1 d PGDU . .
H67 H 0.0098 0.3726 0.7532 0.124 Uiso 0.458(8) 1 calc PR . .
C68 C 0.1189(15) 0.3002(19) 0.8446(12) 0.104(9) Uani 0.458(8) 1 d PDU . .
H68A H 0.1105 0.3480 0.8534 0.156 Uiso 0.458(8) 1 calc PR . .
H68B H 0.1723 0.2938 0.8467 0.156 Uiso 0.458(8) 1 calc PR . .
H68C H 0.1077 0.2713 0.8780 0.156 Uiso 0.458(8) 1 calc PR . .
C49A C 0.645(2) 0.122(3) 1.057(4) 0.042(3) Uani 0.331(11) 1 d PU A 1
H49A H 0.6286 0.0750 1.0415 0.050 Uiso 0.331(11) 1 calc PR A 1
C50A C 0.742(3) 0.117(3) 1.084(2) 0.042(3) Uani 0.331(11) 1 d PU A 1
H50A H 0.7602 0.1016 1.0475 0.050 Uiso 0.331(11) 1 calc PR A 1
H50B H 0.7646 0.1617 1.1000 0.050 Uiso 0.331(11) 1 calc PR A 1
C51A C 0.766(2) 0.064(2) 1.1422(16) 0.043(3) Uani 0.331(11) 1 d PU A 1
H51A H 0.7517 0.0181 1.1235 0.052 Uiso 0.331(11) 1 calc PR A 1
H51B H 0.8224 0.0654 1.1622 0.052 Uiso 0.331(11) 1 calc PR A 1
C52A C 0.7306(19) 0.0756(19) 1.1974(15) 0.044(3) Uani 0.331(11) 1 d PU A 1
H52A H 0.7488 0.1195 1.2199 0.053 Uiso 0.331(11) 1 calc PR A 1
H52B H 0.7470 0.0388 1.2308 0.053 Uiso 0.331(11) 1 calc PR A 1
C53A C 0.6411(18) 0.0764(18) 1.1674(14) 0.044(3) Uani 0.331(11) 1 d PU A 1
H53A H 0.6189 0.0856 1.2033 0.053 Uiso 0.331(11) 1 calc PR A 1
H53B H 0.6229 0.0311 1.1483 0.053 Uiso 0.331(11) 1 calc PR A 1
C54A C 0.613(2) 0.1322(19) 1.1119(17) 0.042(3) Uani 0.331(11) 1 d PU A 1
H54A H 0.5568 0.1311 1.0937 0.050 Uiso 0.331(11) 1 calc PR A 1
H54B H 0.6286 0.1776 1.1320 0.050 Uiso 0.331(11) 1 calc PR A 1
C49B C 0.661(6) 0.132(5) 1.058(4) 0.041(3) Uani 0.364(10) 1 d PU A 2
H49B H 0.7141 0.1513 1.0705 0.050 Uiso 0.364(10) 1 calc PR A 2
C50B C 0.6770(17) 0.0591(15) 1.0618(13) 0.044(3) Uani 0.364(10) 1 d PU A 2
H50C H 0.7050 0.0488 1.0302 0.053 Uiso 0.364(10) 1 calc PR A 2
H50D H 0.6273 0.0349 1.0456 0.053 Uiso 0.364(10) 1 calc PR A 2
C51B C 0.7227(18) 0.0285(18) 1.1295(14) 0.044(3) Uani 0.364(10) 1 d PU A 2
H51C H 0.7768 0.0433 1.1418 0.052 Uiso 0.364(10) 1 calc PR A 2
H51D H 0.7214 -0.0218 1.1265 0.052 Uiso 0.364(10) 1 calc PR A 2
C52B C 0.688(2) 0.0524(17) 1.1849(14) 0.045(3) Uani 0.364(10) 1 d PU A 2
H52C H 0.6360 0.0324 1.1757 0.054 Uiso 0.364(10) 1 calc PR A 2
H52D H 0.7202 0.0357 1.2289 0.054 Uiso 0.364(10) 1 calc PR A 2
C53B C 0.6822(16) 0.1294(15) 1.1866(12) 0.043(3) Uani 0.364(10) 1 d PU A 2
H53C H 0.7343 0.1491 1.1996 0.052 Uiso 0.364(10) 1 calc PR A 2
H53D H 0.6587 0.1428 1.2207 0.052 Uiso 0.364(10) 1 calc PR A 2
C54B C 0.6342(18) 0.1586(18) 1.1187(15) 0.041(3) Uani 0.364(10) 1 d PU A 2
H54C H 0.6377 0.2089 1.1205 0.049 Uiso 0.364(10) 1 calc PR A 2
H54D H 0.5799 0.1460 1.1100 0.049 Uiso 0.364(10) 1 calc PR A 2
C49C C 0.661(7) 0.132(6) 1.068(3) 0.042(3) Uani 0.305(11) 1 d PU A 3
H49C H 0.6432 0.1609 1.0991 0.051 Uiso 0.305(11) 1 calc PR A 3
C50C C 0.6167(19) 0.0587(19) 1.0640(15) 0.043(3) Uani 0.305(11) 1 d PU A 3
H50E H 0.5611 0.0662 1.0543 0.052 Uiso 0.305(11) 1 calc PR A 3
H50F H 0.6242 0.0303 1.0280 0.052 Uiso 0.305(11) 1 calc PR A 3
C51C C 0.6500(19) 0.022(2) 1.1312(16) 0.046(3) Uani 0.305(11) 1 d PU A 3
H51E H 0.6285 0.0433 1.1638 0.055 Uiso 0.305(11) 1 calc PR A 3
H51F H 0.6339 -0.0260 1.1259 0.055 Uiso 0.305(11) 1 calc PR A 3
C52C C 0.735(2) 0.026(2) 1.1582(19) 0.045(3) Uani 0.305(11) 1 d PU A 3
H52E H 0.7570 -0.0013 1.1290 0.055 Uiso 0.305(11) 1 calc PR A 3
H52F H 0.7526 0.0042 1.2028 0.055 Uiso 0.305(11) 1 calc PR A 3
C53C C 0.767(2) 0.099(2) 1.1638(17) 0.045(3) Uani 0.305(11) 1 d PU A 3
H53E H 0.7491 0.1262 1.1952 0.054 Uiso 0.305(11) 1 calc PR A 3
H53F H 0.8240 0.0987 1.1803 0.054 Uiso 0.305(11) 1 calc PR A 3
C54C C 0.739(3) 0.131(3) 1.095(2) 0.042(3) Uani 0.305(11) 1 d PU A 3
H54E H 0.7587 0.1780 1.0973 0.050 Uiso 0.305(11) 1 calc PR A 3
H54F H 0.7601 0.1048 1.0648 0.050 Uiso 0.305(11) 1 calc PR A 3
H H 0.719(6) 0.106(6) 0.960(6) 0.063 Uiso 1 1 d . . .

loop_
_atom_site_aniso_label
_atom_site_aniso_U_11
_atom_site_aniso_U_22
_atom_site_aniso_U_33
_atom_site_aniso_U_23
_atom_site_aniso_U_13
_atom_site_aniso_U_12
Re1 0.02982(19) 0.0353(2) 0.02975(19) 0.00181(19) 0.00610(13) 0.00393(19)
P1 0.0299(12) 0.0377(14) 0.0370(13) -0.0045(11) 0.0080(10) -0.0001(10)
P2 0.0332(12) 0.0411(14) 0.0320(12) 0.0036(11) 0.0078(10) 0.0050(11)
N1 0.036(4) 0.039(5) 0.049(5) -0.006(4) 0.002(4) 0.003(4)
O1 0.061(5) 0.063(6) 0.087(6) -0.004(5) 0.028(5) -0.025(4)
N2 0.034(4) 0.052(5) 0.033(4) 0.004(4) 0.010(3) 0.012(4)
O2 0.054(5) 0.054(5) 0.046(4) 0.024(4) -0.003(4) -0.010(4)
B1 0.064(8) 0.046(7) 0.032(6) 0.012(5) 0.001(6) 0.000(6)
C1 0.066(8) 0.052(7) 0.052(7) 0.024(6) 0.010(6) 0.019(6)
C2 0.107(12) 0.071(9) 0.039(7) 0.018(6) 0.024(8) 0.044(9)
C3 0.076(11) 0.131(16) 0.106(14) 0.069(13) 0.036(10) 0.048(11)
C4 0.151(19) 0.132(17) 0.065(10) 0.035(11) 0.056(12) 0.096(15)
C5 0.129(16) 0.102(14) 0.071(11) 0.018(10) 0.018(11) 0.034(12)
C6 0.145(15) 0.068(9) 0.036(7) 0.012(6) 0.032(9) 0.048(10)
F1 0.059(4) 0.089(6) 0.073(5) 0.035(4) 0.013(4) 0.019(4)
F2 0.107(8) 0.232(14) 0.125(9) 0.074(9) 0.058(7) 0.089(9)
F3 0.277(18) 0.31(2) 0.116(9) 0.062(11) 0.106(11) 0.212(17)
F4 0.289(18) 0.125(9) 0.055(5) -0.030(6) 0.009(8) 0.068(10)
F5 0.103(6) 0.085(6) 0.051(4) 0.000(4) -0.003(4) 0.006(5)
C7 0.051(6) 0.054(7) 0.028(5) 0.004(5) 0.010(4) -0.011(5)
C8 0.072(8) 0.084(10) 0.037(6) 0.003(7) 0.001(6) 0.007(8)
C9 0.080(9) 0.049(8) 0.085(10) -0.009(7) 0.044(8) -0.005(7)
C10 0.086(10) 0.065(9) 0.086(10) 0.009(8) 0.055(9) 0.010(8)
C11 0.083(9) 0.068(9) 0.054(7) 0.007(7) 0.033(7) 0.024(7)
C12 0.058(7) 0.059(7) 0.048(7) 0.004(6) 0.020(5) 0.014(6)
F6 0.131(8) 0.104(7) 0.047(4) -0.027(4) -0.017(4) 0.011(6)
F7 0.074(5) 0.090(6) 0.124(7) -0.048(6) 0.014(5) -0.003(5)
F8 0.168(9) 0.060(5) 0.124(8) 0.013(5) 0.076(7) 0.030(6)
F9 0.203(10) 0.091(6) 0.050(5) 0.032(4) 0.036(6) 0.071(7)
F10 0.104(6) 0.075(5) 0.036(4) -0.004(3) -0.004(4) 0.028(4)
C13 0.082(9) 0.038(6) 0.035(6) 0.010(5) -0.007(6) -0.015(6)
C14 0.077(9) 0.090(12) 0.040(6) 0.014(7) 0.004(6) 0.009(8)
C15 0.111(13) 0.048(8) 0.051(8) 0.017(6) 0.005(8) -0.026(8)
C16 0.085(11) 0.111(14) 0.061(9) 0.039(9) -0.006(8) -0.020(11)
C17 0.106(13) 0.093(13) 0.050(8) 0.040(8) -0.005(8) -0.008(10)
C18 0.045(7) 0.083(10) 0.044(6) 0.022(6) 0.007(5) -0.007(7)
F11 0.119(7) 0.052(4) 0.046(4) 0.006(3) 0.001(4) -0.005(4)
F12 0.183(10) 0.081(7) 0.077(6) 0.018(5) 0.002(6) -0.047(7)
F13 0.112(7) 0.158(10) 0.102(7) 0.052(7) -0.007(6) -0.085(7)
F14 0.044(4) 0.162(9) 0.095(6) 0.044(6) 0.015(4) -0.015(5)
F15 0.046(4) 0.090(6) 0.079(5) 0.016(4) 0.023(4) -0.001(4)
C19 0.043(6) 0.042(6) 0.052(6) 0.009(5) 0.021(5) 0.007(5)
C20 0.036(6) 0.080(10) 0.155(15) 0.070(10) 0.024(8) 0.007(6)
C21 0.048(7) 0.073(10) 0.120(12) 0.060(9) 0.036(7) 0.019(6)
C22 0.046(7) 0.076(10) 0.101(11) 0.028(8) 0.001(7) 0.011(6)
C23 0.053(7) 0.078(9) 0.079(9) 0.028(7) 0.038(6) 0.033(7)
C24 0.035(5) 0.059(7) 0.052(6) 0.001(5) 0.017(5) 0.010(5)
C25 0.032(5) 0.047(6) 0.037(5) 0.000(5) 0.008(4) -0.004(4)
C26 0.033(5) 0.043(6) 0.040(5) 0.000(5) -0.003(4) -0.003(4)
C27 0.034(5) 0.054(7) 0.070(8) 0.008(6) 0.007(5) -0.003(5)
C28 0.052(7) 0.054(8) 0.090(10) 0.019(7) 0.000(7) -0.021(6)
C29 0.065(8) 0.068(9) 0.082(9) 0.038(7) 0.013(7) -0.002(7)
C30 0.043(6) 0.074(8) 0.046(6) 0.024(6) 0.000(5) -0.014(6)
C31 0.051(6) 0.053(7) 0.039(6) -0.013(5) 0.011(5) -0.005(5)
C32 0.054(7) 0.077(9) 0.068(8) -0.033(7) 0.030(6) -0.015(6)
C33 0.063(8) 0.146(15) 0.098(11) -0.083(11) 0.040(8) -0.044(9)
C34 0.087(10) 0.127(14) 0.057(8) -0.055(9) 0.013(7) -0.016(10)
C35 0.073(9) 0.088(10) 0.057(8) -0.019(7) 0.030(7) -0.006(8)
C36 0.047(6) 0.081(9) 0.049(7) -0.013(6) 0.015(5) -0.008(6)
C37 0.033(5) 0.035(6) 0.048(6) 0.001(5) -0.006(4) 0.006(4)
C38 0.050(7) 0.079(10) 0.094(10) -0.038(8) 0.024(7) -0.011(7)
C39 0.089(11) 0.078(11) 0.163(18) -0.070(11) 0.050(12) -0.029(9)
C40 0.054(7) 0.061(8) 0.095(10) -0.017(8) 0.019(7) -0.008(6)
C41 0.067(7) 0.045(7) 0.043(6) 0.006(5) -0.004(5) -0.002(6)
C42 0.041(6) 0.050(7) 0.049(6) -0.003(5) 0.019(5) -0.008(5)
C43 0.039(4) 0.075(5) 0.052(4) 0.020(4) 0.014(3) 0.012(4)
C44 0.054(4) 0.089(5) 0.065(4) 0.024(4) 0.010(4) 0.011(4)
C45 0.060(4) 0.100(5) 0.072(5) 0.026(4) 0.009(4) 0.008(4)
C46 0.059(4) 0.101(5) 0.073(5) 0.024(5) 0.006(4) 0.011(4)
C47 0.050(4) 0.091(5) 0.068(4) 0.026(4) 0.007(4) 0.012(4)
C48 0.043(4) 0.079(5) 0.058(4) 0.022(4) 0.013(4) 0.014(4)
C55 0.051(7) 0.021(7) 0.156(13) 0.000(8) 0.025(8) -0.002(6)
C56 0.036(7) 0.013(6) 0.154(13) 0.000(8) 0.015(8) 0.001(6)
C57 0.052(8) 0.023(7) 0.154(14) -0.004(9) 0.006(8) 0.002(7)
C58 0.067(9) 0.035(8) 0.160(14) -0.007(9) 0.003(9) 0.001(8)
C59 0.066(9) 0.038(8) 0.161(14) -0.009(9) 0.000(9) -0.005(7)
C60 0.036(8) 0.021(7) 0.155(14) -0.010(8) 0.009(8) -0.007(6)
C61 0.079(13) 0.057(13) 0.156(19) 0.001(14) 0.059(13) 0.008(11)
C62 0.111(13) 0.140(15) 0.121(13) 0.020(12) 0.079(11) -0.011(12)
C63 0.114(14) 0.129(16) 0.123(14) 0.024(13) 0.082(12) -0.012(13)
C64 0.114(14) 0.134(16) 0.125(14) 0.027(13) 0.079(12) -0.004(13)
C65 0.113(14) 0.136(16) 0.122(14) 0.025(13) 0.081(12) -0.004(13)
C66 0.103(14) 0.127(16) 0.113(14) 0.028(13) 0.089(11) -0.004(12)
C67 0.102(14) 0.130(16) 0.113(14) 0.029(12) 0.085(11) -0.004(12)
C68 0.076(16) 0.16(2) 0.099(18) -0.021(17) 0.057(14) -0.044(16)
C49A 0.041(6) 0.056(7) 0.027(5) 0.009(5) 0.009(5) 0.007(5)
C50A 0.040(5) 0.056(7) 0.028(6) 0.010(5) 0.009(5) 0.006(5)
C51A 0.042(6) 0.056(7) 0.028(6) 0.012(6) 0.006(5) 0.009(6)
C52A 0.044(6) 0.059(7) 0.027(5) 0.012(5) 0.007(5) 0.006(5)
C53A 0.044(6) 0.059(7) 0.027(6) 0.011(6) 0.009(5) 0.006(6)
C54A 0.042(6) 0.057(7) 0.026(5) 0.009(6) 0.010(5) 0.006(5)
C49B 0.041(6) 0.055(7) 0.027(5) 0.010(5) 0.010(5) 0.006(5)
C50B 0.045(6) 0.054(7) 0.028(5) 0.008(5) 0.006(5) 0.007(5)
C51B 0.044(6) 0.056(7) 0.027(6) 0.011(5) 0.007(5) 0.007(5)
C52B 0.045(6) 0.060(7) 0.028(5) 0.011(5) 0.010(5) 0.006(5)
C53B 0.043(6) 0.060(7) 0.026(5) 0.009(5) 0.010(5) 0.007(6)
C54B 0.040(6) 0.056(7) 0.026(5) 0.010(6) 0.010(5) 0.005(6)
C49C 0.042(6) 0.055(7) 0.028(6) 0.010(5) 0.008(5) 0.006(5)
C50C 0.043(6) 0.056(7) 0.030(6) 0.010(6) 0.009(6) 0.005(6)
C51C 0.045(6) 0.058(7) 0.030(6) 0.011(6) 0.007(6) 0.006(6)
C52C 0.044(6) 0.058(7) 0.030(6) 0.011(6) 0.007(5) 0.007(5)
C53C 0.042(6) 0.058(7) 0.030(6) 0.011(6) 0.005(5) 0.008(5)
C54C 0.041(6) 0.056(7) 0.028(6) 0.009(6) 0.009(5) 0.005(5)

loop_
_atom_type_symbol
_atom_type_description
_atom_type_scat_dispersion_real
_atom_type_scat_dispersion_imag
_atom_type_scat_source
C C 0.0033 0.0016 'International Tables Vol C Tables 4.2.6.8 and 6.1.1.4'
H H 0.0000 0.0000 'International Tables Vol C Tables 4.2.6.8 and 6.1.1.4'
B B 0.0013 0.0007 'International Tables Vol C Tables 4.2.6.8 and 6.1.1.4'
F F 0.0171 0.0103 'International Tables Vol C Tables 4.2.6.8 and 6.1.1.4'
N N 0.0061 0.0033 'International Tables Vol C Tables 4.2.6.8 and 6.1.1.4'
O O 0.0106 0.0060 'International Tables Vol C Tables 4.2.6.8 and 6.1.1.4'
P P 0.1023 0.0942 'International Tables Vol C Tables 4.2.6.8 and 6.1.1.4'
Re Re -1.0185 7.2310 'International Tables Vol C Tables 4.2.6.8 and 6.1.1.4'

loop_
_geom_angle_atom_site_label_1
_geom_angle_atom_site_label_2
_geom_angle_atom_site_label_3
_geom_angle
N2 Re1 N1 126.9(4)
N2 Re1 P2 98.9(3)
N1 Re1 P2 96.3(3)
N2 Re1 P1 101.8(3)
N1 Re1 P1 96.6(3)
P2 Re1 P1 141.68(8)
N2 Re1 H 133(4)
N1 Re1 H 100(4)
P2 Re1 H 69(4)
P1 Re1 H 73(4)
C19 P1 C25 102.5(4)
C19 P1 C31 112.4(5)
C25 P1 C31 104.5(5)
C19 P1 Re1 112.7(3)
C25 P1 Re1 113.3(3)
C31 P1 Re1 111.0(4)
C49B P2 C37 108(4)
C49A P2 C37 116.6(19)
C49B P2 C43 108(3)
C49A P2 C43 99.0(16)
C37 P2 C43 106.1(5)
C37 P2 C49C 107(4)
C43 P2 C49C 105(4)
C49B P2 Re1 112(3)
C49A P2 Re1 113(2)
C37 P2 Re1 109.3(4)
C43 P2 Re1 112.7(4)
C49C P2 Re1 116(3)
O1 N1 Re1 167.8(8)
O2 N2 Re1 171.0(7)
N2 O2 B1 123.3(8)
O2 B1 C1 107.5(10)
O2 B1 C7 104.3(9)
C1 B1 C7 108.9(9)
O2 B1 C13 109.8(8)
C1 B1 C13 114.1(10)
C7 B1 C13 111.7(10)
C2 C1 C6 113.7(14)
C2 C1 B1 119.8(12)
C6 C1 B1 126.4(13)
C3 C2 F1 113.4(17)
C3 C2 C1 126.1(17)
F1 C2 C1 120.5(12)
C2 C3 C4 117.7(18)
C2 C3 F2 122(2)
C4 C3 F2 120.7(19)
F3 C4 C3 121(2)
F3 C4 C5 119(2)
C3 C4 C5 120.7(16)
F4 C5 C6 126(2)
F4 C5 C4 116(2)
C6 C5 C4 118.4(19)
F5 C6 C5 114.2(16)
F5 C6 C1 122.4(13)
C5 C6 C1 123(2)
C12 C7 C8 112.3(11)
C12 C7 B1 119.7(10)
C8 C7 B1 127.8(10)
F6 C8 C9 116.1(12)
F6 C8 C7 118.7(12)
C9 C8 C7 125.2(11)
F7 C9 C10 119.7(13)
F7 C9 C8 120.9(14)
C10 C9 C8 119.3(13)
F8 C10 C9 121.2(14)
F8 C10 C11 119.6(14)
C9 C10 C11 119.1(13)
F9 C11 C10 120.2(13)
F9 C11 C12 121.0(12)
C10 C11 C12 118.8(12)
F10 C12 C7 119.4(11)
F10 C12 C11 115.2(10)
C7 C12 C11 125.3(12)
C18 C13 C14 113.0(13)
C18 C13 B1 125.1(11)
C14 C13 B1 121.9(13)
C13 C14 C15 126.7(15)
C13 C14 F11 118.2(14)
C15 C14 F11 115.0(14)
C16 C15 F12 124.4(16)
C16 C15 C14 116.6(15)
F12 C15 C14 119.0(17)
C17 C16 C15 121.3(17)
C17 C16 F13 120.5(19)
C15 C16 F13 118.2(18)
C16 C17 F14 119.8(17)
C16 C17 C18 119.8(19)
F14 C17 C18 120.4(16)
F15 C18 C13 121.8(11)
F15 C18 C17 115.6(13)
C13 C18 C17 122.6(15)
C24 C19 C20 110.5(10)
C24 C19 P1 117.1(7)
C20 C19 P1 116.2(7)
C24 C19 H19 103.6
C20 C19 H19 103.6
P1 C19 H19 103.6
C21 C20 C19 111.2(10)
C21 C20 H20A 109.4
C19 C20 H20A 109.4
C21 C20 H20B 109.4
C19 C20 H20B 109.4
H20A C20 H20B 108.0
C20 C21 C22 112.8(12)
C20 C21 H21A 109.0
C22 C21 H21A 109.0
C20 C21 H21B 109.0
C22 C21 H21B 109.0
H21A C21 H21B 107.8
C23 C22 C21 112.7(11)
C23 C22 H22A 109.1
C21 C22 H22A 109.1
C23 C22 H22B 109.1
C21 C22 H22B 109.1
H22A C22 H22B 107.8
C22 C23 C24 113.9(10)
C22 C23 H23A 108.8
C24 C23 H23A 108.8
C22 C23 H23B 108.8
C24 C23 H23B 108.8
H23A C23 H23B 107.7
C19 C24 C23 110.7(9)
C19 C24 H24A 109.5
C23 C24 H24A 109.5
C19 C24 H24B 109.5
C23 C24 H24B 109.5
H24A C24 H24B 108.1
C30 C25 C26 109.9(9)
C30 C25 P1 110.7(6)
C26 C25 P1 113.8(7)
C30 C25 H25 107.4
C26 C25 H25 107.4
P1 C25 H25 107.4
C27 C26 C25 110.2(9)
C27 C26 H26A 109.6
C25 C26 H26A 109.6
C27 C26 H26B 109.6
C25 C26 H26B 109.6
H26A C26 H26B 108.1
C28 C27 C26 112.1(9)
C28 C27 H27A 109.2
C26 C27 H27A 109.2
C28 C27 H27B 109.2
C26 C27 H27B 109.2
H27A C27 H27B 107.9
C27 C28 C29 109.0(11)
C27 C28 H28A 109.9
C29 C28 H28A 109.9
C27 C28 H28B 109.9
C29 C28 H28B 109.9
H28A C28 H28B 108.3
C28 C29 C30 111.7(11)
C28 C29 H29A 109.3
C30 C29 H29A 109.3
C28 C29 H29B 109.3
C30 C29 H29B 109.3
H29A C29 H29B 107.9
C25 C30 C29 110.1(9)
C25 C30 H30A 109.6
C29 C30 H30A 109.6
C25 C30 H30B 109.6
C29 C30 H30B 109.6
H30A C30 H30B 108.1
C36 C31 C32 110.0(9)
C36 C31 P1 117.2(7)
C32 C31 P1 114.2(8)
C36 C31 H31 104.7
C32 C31 H31 104.7
P1 C31 H31 104.7
C33 C32 C31 112.1(11)
C33 C32 H32A 109.2
C31 C32 H32A 109.2
C33 C32 H32B 109.2
C31 C32 H32B 109.2
H32A C32 H32B 107.9
C32 C33 C34 109.8(11)
C32 C33 H33A 109.7
C34 C33 H33A 109.7
C32 C33 H33B 109.7
C34 C33 H33B 109.7
H33A C33 H33B 108.2
C35 C34 C33 108.0(12)
C35 C34 H34A 110.1
C33 C34 H34A 110.1
C35 C34 H34B 110.1
C33 C34 H34B 110.1
H34A C34 H34B 108.4
C34 C35 C36 113.0(11)
C34 C35 H35A 109.0
C36 C35 H35A 109.0
C34 C35 H35B 109.0
C36 C35 H35B 109.0
H35A C35 H35B 107.8
C31 C36 C35 110.0(9)
C31 C36 H36A 109.7
C35 C36 H36A 109.7
C31 C36 H36B 109.7
C35 C36 H36B 109.7
H36A C36 H36B 108.2
C38 C37 C42 108.7(9)
C38 C37 P2 116.3(9)
C42 C37 P2 114.5(7)
C38 C37 H37 105.4
C42 C37 H37 105.4
P2 C37 H37 105.4
C39 C38 C37 114.1(13)
C39 C38 H38A 108.7
C37 C38 H38A 108.7
C39 C38 H38B 108.7
C37 C38 H38B 108.7
H38A C38 H38B 107.6
C38 C39 C40 108.4(13)
C38 C39 H39A 110.0
C40 C39 H39A 110.0
C38 C39 H39B 110.0
C40 C39 H39B 110.0
H39A C39 H39B 108.4
C41 C40 C39 111.6(11)
C41 C40 H40A 109.3
C39 C40 H40A 109.3
C41 C40 H40B 109.3
C39 C40 H40B 109.3
H40A C40 H40B 108.0
C40 C41 C42 112.3(11)
C40 C41 H41A 109.1
C42 C41 H41A 109.1
C40 C41 H41B 109.1
C42 C41 H41B 109.1
H41A C41 H41B 107.9
C41 C42 C37 111.0(9)
C41 C42 H42A 109.4
C37 C42 H42A 109.4
C41 C42 H42B 109.4
C37 C42 H42B 109.4
H42A C42 H42B 108.0
C44 C43 C48 111.6(10)
C44 C43 P2 113.6(8)
C48 C43 P2 112.6(8)
C44 C43 H43 106.1
C48 C43 H43 106.1
P2 C43 H43 106.1
C43 C44 C45 108.1(12)
C43 C44 H44A 110.1
C45 C44 H44A 110.1
C43 C44 H44B 110.1
C45 C44 H44B 110.1
H44A C44 H44B 108.4
C44 C45 C46 110.6(11)
C44 C45 H45A 109.5
C46 C45 H45A 109.5
C44 C45 H45B 109.5
C46 C45 H45B 109.5
H45A C45 H45B 108.1
C47 C46 C45 111.2(11)
C47 C46 H46A 109.4
C45 C46 H46A 109.4
C47 C46 H46B 109.4
C45 C46 H46B 109.4
H46A C46 H46B 108.0
C46 C47 C48 118.2(13)
C46 C47 H47A 107.8
C48 C47 H47A 107.8
C46 C47 H47B 107.8
C48 C47 H47B 107.8
H47A C47 H47B 107.1
C47 C48 C43 111.3(10)
C47 C48 H48A 109.4
C43 C48 H48A 109.4
C47 C48 H48B 109.4
C43 C48 H48B 109.4
H48A C48 H48B 108.0
C56 C55 C60 120.0
C56 C55 C61 120.7(11)
C60 C55 C61 119.3(11)
C57 C56 C55 120.0
C57 C56 H56 120.0
C55 C56 H56 120.0
C56 C57 C58 120.0
C56 C57 H57 120.0
C58 C57 H57 120.0
C59 C58 C57 120.0
C59 C58 H58 120.0
C57 C58 H58 120.0
C58 C59 C60 120.0
C58 C59 H59 120.0
C60 C59 H59 120.0
C59 C60 C55 120.0
C59 C60 H60 120.0
C55 C60 H60 120.0
C55 C61 H61A 109.5
C55 C61 H61B 109.5
H61A C61 H61B 109.5
C55 C61 H61C 109.5
H61A C61 H61C 109.5
H61B C61 H61C 109.5
C63 C62 C67 120.0
C63 C62 C68 118.5(13)
C67 C62 C68 121.2(13)
C64 C63 C62 120.0
C64 C63 H63 120.0
C62 C63 H63 120.0
C63 C64 C65 120.0
C63 C64 H64 120.0
C65 C64 H64 120.0
C66 C65 C64 120.0
C66 C65 H65 120.0
C64 C65 H65 120.0
C67 C66 C65 120.0
C67 C66 H66 120.0
C65 C66 H66 120.0
C66 C67 C62 120.0
C66 C67 H67 120.0
C62 C67 H67 120.0
C62 C68 H68A 109.5
C62 C68 H68B 109.5
H68A C68 H68B 109.5
C62 C68 H68C 109.5
H68A C68 H68C 109.5
H68B C68 H68C 109.5
C54A C49A C50A 113(4)
C54A C49A P2 122(4)
C50A C49A P2 109(4)
C54A C49A H49A 103.4
C50A C49A H49A 103.4
P2 C49A H49A 103.4
C51A C50A C49A 108(4)
C51A C50A H50A 110.1
C49A C50A H50A 110.1
C51A C50A H50B 110.1
C49A C50A H50B 110.1
H50A C50A H50B 108.4
C52A C51A C50A 115(3)
C52A C51A H51A 108.5
C50A C51A H51A 108.5
C52A C51A H51B 108.5
C50A C51A H51B 108.5
H51A C51A H51B 107.5
C51A C52A C53A 110(3)
C51A C52A H52A 109.6
C53A C52A H52A 109.6
C51A C52A H52B 109.6
C53A C52A H52B 109.6
H52A C52A H52B 108.1
C52A C53A C54A 111(3)
C52A C53A H53A 109.4
C54A C53A H53A 109.4
C52A C53A H53B 109.4
C54A C53A H53B 109.4
H53A C53A H53B 108.0
C49A C54A C53A 112(3)
C49A C54A H54A 109.1
C53A C54A H54A 109.1
C49A C54A H54B 109.1
C53A C54A H54B 109.1
H54A C54A H54B 107.9
C50B C49B C54B 113(4)
C50B C49B P2 121(6)
C54B C49B P2 114(5)
C50B C49B H49B 101.4
C54B C49B H49B 101.4
P2 C49B H49B 101.4
C49B C50B C51B 118(4)
C49B C50B H50C 107.8
C51B C50B H50C 107.8
C49B C50B H50D 107.8
C51B C50B H50D 107.8
H50C C50B H50D 107.1
C50B C51B C52B 110(2)
C50B C51B H51C 109.6
C52B C51B H51C 109.6
C50B C51B H51D 109.6
C52B C51B H51D 109.6
H51C C51B H51D 108.1
C53B C52B C51B 111(2)
C53B C52B H52C 109.4
C51B C52B H52C 109.4
C53B C52B H52D 109.4
C51B C52B H52D 109.4
H52C C52B H52D 108.0
C52B C53B C54B 112(2)
C52B C53B H53C 109.3
C54B C53B H53C 109.3
C52B C53B H53D 109.3
C54B C53B H53D 109.3
H53C C53B H53D 107.9
C53B C54B C49B 113(3)
C53B C54B H54C 109.0
C49B C54B H54C 109.0
C53B C54B H54D 109.0
C49B C54B H54D 109.0
H54C C54B H54D 107.8
C54C C49C C50C 116(7)
C54C C49C P2 119(7)
C50C C49C P2 105(5)
C54C C49C H49C 105.1
C50C C49C H49C 105.1
P2 C49C H49C 105.1
C51C C50C C49C 108(3)
C51C C50C H50E 110.0
C49C C50C H50E 110.0
C51C C50C H50F 110.0
C49C C50C H50F 110.0
H50E C50C H50F 108.4
C52C C51C C50C 113(3)
C52C C51C H51E 108.9
C50C C51C H51E 108.9
C52C C51C H51F 108.9
C50C C51C H51F 108.9
H51E C51C H51F 107.7
C51C C52C C53C 113(3)
C51C C52C H52E 108.9
C53C C52C H52E 108.9
C51C C52C H52F 108.9
C53C C52C H52F 108.9
H52E C52C H52F 107.7
C54C C53C C52C 108(3)
C54C C53C H53E 110.2
C52C C53C H53E 110.2
C54C C53C H53F 110.2
C52C C53C H53F 110.2
H53E C53C H53F 108.5
C49C C54C C53C 114(5)
C49C C54C H54E 108.8
C53C C54C H54E 108.8
C49C C54C H54F 108.8
C53C C54C H54F 108.8
H54E C54C H54F 107.7

loop_
_geom_bond_atom_site_label_1
_geom_bond_atom_site_label_2
_geom_bond_distance
Re1 N2 1.767(8)
Re1 N1 1.772(9)
Re1 P2 2.432(3)
Re1 P1 2.439(2)
Re1 H 1.77(11)
P1 C19 1.848(10)
P1 C25 1.855(10)
P1 C31 1.862(10)
P2 C49B 1.80(7)
P2 C49A 1.85(7)
P2 C37 1.848(10)
P2 C43 1.854(11)
P2 C49C 1.95(6)
N1 O1 1.236(11)
N2 O2 1.292(10)
O2 B1 1.541(13)
B1 C1 1.592(19)
B1 C7 1.634(17)
B1 C13 1.678(18)
C1 C2 1.38(2)
C1 C6 1.42(2)
C2 C3 1.33(2)
C2 F1 1.365(16)
C3 C4 1.38(3)
C3 F2 1.39(2)
C4 F3 1.372(18)
C4 C5 1.40(3)
C5 F4 1.32(2)
C5 C6 1.34(2)
C6 F5 1.31(2)
C7 C12 1.374(14)
C7 C8 1.395(17)
C8 F6 1.333(13)
C8 C9 1.382(18)
C9 F7 1.328(15)
C9 C10 1.360(19)
C10 F8 1.350(16)
C10 C11 1.384(19)
C11 F9 1.315(14)
C11 C12 1.388(17)
C12 F10 1.343(13)
C13 C18 1.350(18)
C13 C14 1.366(18)
C14 C15 1.38(2)
C14 F11 1.402(16)
C15 C16 1.34(2)
C15 F12 1.356(17)
C16 C17 1.32(2)
C16 F13 1.383(18)
C17 F14 1.35(2)
C17 C18 1.41(2)
C18 F15 1.329(16)
C19 C24 1.521(13)
C19 C20 1.526(15)
C19 H19 0.9800
C20 C21 1.508(17)
C20 H20A 0.9700
C20 H20B 0.9700
C21 C22 1.536(18)
C21 H21A 0.9700
C21 H21B 0.9700
C22 C23 1.482(18)
C22 H22A 0.9700
C22 H22B 0.9700
C23 C24 1.528(15)
C23 H23A 0.9700
C23 H23B 0.9700
C24 H24A 0.9700
C24 H24B 0.9700
C25 C30 1.533(14)
C25 C26 1.539(13)
C25 H25 0.9800
C26 C27 1.522(14)
C26 H26A 0.9700
C26 H26B 0.9700
C27 C28 1.506(16)
C27 H27A 0.9700
C27 H27B 0.9700
C28 C29 1.524(18)
C28 H28A 0.9700
C28 H28B 0.9700
C29 C30 1.535(16)
C29 H29A 0.9700
C29 H29B 0.9700
C30 H30A 0.9700
C30 H30B 0.9700
C31 C36 1.508(15)
C31 C32 1.525(16)
C31 H31 0.9800
C32 C33 1.522(17)
C32 H32A 0.9700
C32 H32B 0.9700
C33 C34 1.570(18)
C33 H33A 0.9700
C33 H33B 0.9700
C34 C35 1.49(2)
C34 H34A 0.9700
C34 H34B 0.9700
C35 C36 1.526(16)
C35 H35A 0.9700
C35 H35B 0.9700
C36 H36A 0.9700
C36 H36B 0.9700
C37 C38 1.514(16)
C37 C42 1.522(14)
C37 H37 0.9800
C38 C39 1.51(2)
C38 H38A 0.9700
C38 H38B 0.9700
C39 C40 1.55(2)
C39 H39A 0.9700
C39 H39B 0.9700
C40 C41 1.488(17)
C40 H40A 0.9700
C40 H40B 0.9700
C41 C42 1.492(15)
C41 H41A 0.9700
C41 H41B 0.9700
C42 H42A 0.9700
C42 H42B 0.9700
C43 C44 1.501(18)
C43 C48 1.545(15)
C43 H43 0.9800
C44 C45 1.523(18)
C44 H44A 0.9700
C44 H44B 0.9700
C45 C46 1.623(18)
C45 H45A 0.9700
C45 H45B 0.9700
C46 C47 1.391(19)
C46 H46A 0.9700
C46 H46B 0.9700
C47 C48 1.496(16)
C47 H47A 0.9700
C47 H47B 0.9700
C48 H48A 0.9700
C48 H48B 0.9700
C55 C56 1.3900
C55 C60 1.3900
C55 C61 1.461(12)
C56 C57 1.3900
C56 H56 0.9300
C57 C58 1.3900
C57 H57 0.9300
C58 C59 1.3900
C58 H58 0.9300
C59 C60 1.3900
C59 H59 0.9300
C60 H60 0.9300
C61 H61A 0.9600
C61 H61B 0.9600
C61 H61C 0.9600
C62 C63 1.3900
C62 C67 1.3900
C62 C68 1.463(12)
C63 C64 1.3900
C63 H63 0.9300
C64 C65 1.3900
C64 H64 0.9300
C65 C66 1.3900
C65 H65 0.9300
C66 C67 1.3900
C66 H66 0.9300
C67 H67 0.9300
C68 H68A 0.9600
C68 H68B 0.9600
C68 H68C 0.9600
C49A C54A 1.44(8)
C49A C50A 1.66(7)
C49A H49A 0.9800
C50A C51A 1.52(5)
C50A H50A 0.9700
C50A H50B 0.9700
C51A C52A 1.50(4)
C51A H51A 0.9700
C51A H51B 0.9700
C52A C53A 1.54(4)
C52A H52A 0.9700
C52A H52B 0.9700
C53A C54A 1.54(4)
C53A H53A 0.9700
C53A H53B 0.9700
C54A H54A 0.9700
C54A H54B 0.9700
C49B C50B 1.43(10)
C49B C54B 1.57(7)
C49B H49B 0.9800
C50B C51B 1.51(4)
C50B H50C 0.9700
C50B H50D 0.9700
C51B C52B 1.55(4)
C51B H51C 0.9700
C51B H51D 0.9700
C52B C53B 1.49(4)
C52B H52C 0.9700
C52B H52D 0.9700
C53B C54B 1.51(4)
C53B H53C 0.9700
C53B H53D 0.9700
C54B H54C 0.9700
C54B H54D 0.9700
C49C C54C 1.34(12)
C49C C50C 1.62(14)
C49C H49C 0.9800
C50C C51C 1.50(4)
C50C H50E 0.9700
C50C H50F 0.9700
C51C C52C 1.46(5)
C51C H51E 0.9700
C51C H51F 0.9700
C52C C53C 1.52(6)
C52C H52E 0.9700
C52C H52F 0.9700
C53C C54C 1.49(6)
C53C H53E 0.9700
C53C H53F 0.9700
C54C H54E 0.9700
C54C H54F 0.9700
